data_1531887
loop_
_publ_author_name
'Mikhailov, Yu.N.'
'Gorbunova, Yu.E.'
'Shishkina, O.V.'
'Serezhkin, V.N.'
'Serezhkina, L.B.'

_publ_section_title
;
 Crystal structure of Cs2 ((U O2 (Se O4)2) * (H2 O)) * (H2 O)
;
_journal_name_full 'Zhurnal Neorganicheskoi Khimii'
_journal_page_first 1828
_journal_page_last 1832
_journal_volume 46
_journal_year 2001
_chemical_formula_sum 'Cs2 H4 O12 Se2 U'
_chemical_name_systematic 'Cs2 (U O2 (Se O4)2 (H2 O)) (H2 O)'
_space_group_IT_number 33
_symmetry_space_group_name_Hall 'P 2c -2n'
_symmetry_space_group_name_H-M 'P n a 21'
_cell_angle_alpha 90
_cell_angle_beta 90
_cell_angle_gamma 90
_cell_formula_units_Z 4
_cell_length_a 14.367
_cell_length_b 11.682
_cell_length_c 7.826
_cell_volume 1313.479
_citation_journal_id_ASTM ZNOKAQ
_cod_data_source_file Mikhailov_ZNOKAQ_2001_105.cif
_cod_data_source_block H4Cs2O12Se2U1
_cod_original_formula_sum 'H4 Cs2 O12 Se2 U1'
_cod_database_code 1531887

loop_
_symmetry_equiv_pos_as_xyz
x,y,z
-x,-y,z+1/2
-x+1/2,y+1/2,z+1/2
x+1/2,-y+1/2,z

loop_
_atom_site_label
_atom_site_type_symbol
_atom_site_fract_x
_atom_site_fract_y
_atom_site_fract_z
_atom_site_occupancy
_atom_site_U_iso_or_equiv
O10 O-2 0.129 -0.044 0.503 1 0.0
O3 O-2 0.234 0.007 0.775 1 0.0
O11 O-2 0.091 0.859 0.804 1 0.0
Se2 Se+6 0.1884 0.3435 0.6765 1 0.0
Se1 Se+6 0.1727 -0.0939 0.6701 1 0.0
O4 O-2 0.253 0.246 0.778 1 0.0
O7 O-2 0.22 0.122 0.331 1 0.0
O2 O-2 0.364 0.115 0.01 1 0.0
Cs1 Cs+1 -0.0279 0.1335 0.6791 1 0.0
U1 U+6 0.23983 0.12364 0 1 0.0
O5 O-2 0.234 -0.062 0.119 1 0.0
O9 O-2 0.113 0.399 0.811 1 0.0
O12 O-2 0.395 0.127 0.534 1 0.0
Cs2 Cs+1 0.5452 0.1045 0.2066 1 0.0
O8 O-2 0.14 0.286 0.52 1 0.0
O1 O-2 0.116 0.13 0.005 1 0.0
O6 O-2 0.25 0.307 0.135 1 0.0
